data_7103203
loop_
_publ_author_name
'Ramana, C V'
'Nageswara Reddy, Challa'
'Gonnade, Rajesh G'

_publ_section_title
;
 An expeditious one-step entry to the tetracyclic core of
 integrastatins.
;
_journal_issue 27
_journal_name_full 'Chemical communications (Cambridge, England)'
_journal_page_first 3151
_journal_page_last 3153
_journal_paper_doi 10.1039/b801755g
_journal_year 2008
_chemical_formula_moiety 'C16 H14 O4'
_chemical_formula_sum 'C16 H14 O4'
_chemical_formula_weight 270.27
_chemical_name_systematic
;
?
;
_space_group_IT_number 14
_symmetry_cell_setting monoclinic
_symmetry_space_group_name_Hall '-P 2yn'
_symmetry_space_group_name_H-M 'P 1 21/n 1'
_atom_sites_solution_hydrogens geom
_atom_sites_solution_primary direct
_atom_sites_solution_secondary difmap
_audit_creation_method SHELXL-97
_cell_angle_alpha 90.00
_cell_angle_beta 97.439(5)
_cell_angle_gamma 90.00
_cell_formula_units_Z 4
_cell_length_a 7.896(2)
_cell_length_b 12.117(3)
_cell_length_c 13.238(4)
_cell_measurement_reflns_used 1707
_cell_measurement_temperature 297(2)
_cell_measurement_theta_max 23.09
_cell_measurement_theta_min 2.85
_cell_volume 1255.8(6)
_computing_cell_refinement 'SAINT (Bruker, 2003)'
_computing_data_collection 'SMART (Bruker, 2003)'
_computing_data_reduction SAINT
_computing_molecular_graphics 'ORTEP-3 (Farrugia, 1997) and Mercury (Macrae et al., 2006)'
_computing_publication_material 'SHELXTL (Bruker, 2003)'
_computing_structure_refinement 'SHELXL97 (Sheldrick, 1997)'
_computing_structure_solution 'SHELXS97 (Sheldrick, 1997)'
_diffrn_ambient_temperature 297(2)
_diffrn_measured_fraction_theta_full 0.999
_diffrn_measured_fraction_theta_max 0.999
_diffrn_measurement_device 'Bruker Smart APEX'
_diffrn_measurement_device_type 'CCD Area Detector'
_diffrn_measurement_method 'Phi and Omega Scan'
_diffrn_radiation_monochromator graphite
_diffrn_radiation_source 'fine-focus sealed tube'
_diffrn_radiation_type MoK\a
_diffrn_radiation_wavelength 0.71073
_diffrn_reflns_av_R_equivalents 0.0336
_diffrn_reflns_av_sigmaI/netI 0.0301
_diffrn_reflns_limit_h_max 9
_diffrn_reflns_limit_h_min -9
_diffrn_reflns_limit_k_max 14
_diffrn_reflns_limit_k_min -14
_diffrn_reflns_limit_l_max 15
_diffrn_reflns_limit_l_min -15
_diffrn_reflns_number 8909
_diffrn_reflns_theta_full 25.00
_diffrn_reflns_theta_max 25.00
_diffrn_reflns_theta_min 2.29
_exptl_absorpt_coefficient_mu 0.103
_exptl_absorpt_correction_T_max 0.9969
_exptl_absorpt_correction_T_min 0.9547
_exptl_absorpt_correction_type multi-scan
_exptl_absorpt_process_details 'BRUKER SADABS'
_exptl_crystal_colour COLOURLESS
_exptl_crystal_density_diffrn 1.430
_exptl_crystal_density_method 'not measured'
_exptl_crystal_description PLATE
_exptl_crystal_F_000 568
_exptl_crystal_size_max 0.46
_exptl_crystal_size_mid 0.11
_exptl_crystal_size_min 0.03
_refine_diff_density_max 0.199
_refine_diff_density_min -0.122
_refine_diff_density_rms 0.036
_refine_ls_extinction_method none
_refine_ls_goodness_of_fit_ref 1.104
_refine_ls_hydrogen_treatment mixed
_refine_ls_matrix_type full
_refine_ls_number_parameters 186
_refine_ls_number_reflns 2215
_refine_ls_number_restraints 0
_refine_ls_restrained_S_all 1.104
_refine_ls_R_factor_all 0.0635
_refine_ls_R_factor_gt 0.0464
_refine_ls_shift/su_max 0.000
_refine_ls_shift/su_mean 0.000
_refine_ls_structure_factor_coef Fsqd
_refine_ls_weighting_details 'calc w=1/[\s^2^(Fo^2^)+(0.0377P)^2^+0.3703P] where P=(Fo^2^+2Fc^2^)/3'
_refine_ls_weighting_scheme calc
_refine_ls_wR_factor_gt 0.0939
_refine_ls_wR_factor_ref 0.1006
_reflns_number_gt 1757
_reflns_number_total 2215
_reflns_threshold_expression >2sigma(I)
_cod_data_source_file b801755g.txt
_cod_data_source_block nr_o_vac_mc
_cod_depositor_comments
;
The following automatic conversions were performed:
'_symmetry_cell_setting' value 'Monoclinic' changed to 'monoclinic'
according to '/home/saulius/struct/CIF-dictionaries/cif_core.dic'
dictionary named 'cif_core.dic' version 2.4.1 from
2010-06-29.

'_exptl_absorpt_correction_type' value 'MULTI-SCAN' changed
to 'multi-scan' according to
'/home/saulius/struct/CIF-dictionaries/cif_core.dic' dictionary named
'cif_core.dic' version 2.4.1 from 2010-06-29.

Automatic conversion script
Id: cif_fix_enum 1527 2010-12-29 10:47:43Z saulius 
;
_cod_original_sg_symbol_H-M P2(1)/n
_cod_database_code 7103203

loop_
_symmetry_equiv_pos_as_xyz
'x, y, z'
'-x+1/2, y+1/2, -z+1/2'
'-x, -y, -z'
'x-1/2, -y-1/2, z-1/2'

loop_
_atom_site_label
_atom_site_type_symbol
_atom_site_fract_x
_atom_site_fract_y
_atom_site_fract_z
_atom_site_U_iso_or_equiv
_atom_site_adp_type
_atom_site_occupancy
_atom_site_symmetry_multiplicity
_atom_site_calc_flag
_atom_site_refinement_flags
_atom_site_disorder_assembly
_atom_site_disorder_group
O1 O 0.16212(17) 0.21481(10) 0.36404(9) 0.0360(3) Uani 1 1 d . . .
O2 O 0.37429(17) 0.31815(11) 0.45755(10) 0.0418(4) Uani 1 1 d . . .
O3 O 0.3475(2) 0.25446(13) 0.72459(11) 0.0545(5) Uani 1 1 d . . .
O4 O 0.04858(18) 0.02387(11) 0.29811(10) 0.0424(4) Uani 1 1 d . . .
C1 C 0.2020(2) 0.31792(15) 0.41512(14) 0.0345(5) Uani 1 1 d . . .
H1 H 0.1866 0.3765 0.3637 0.041 Uiso 1 1 calc R . .
C2 C 0.0806(3) 0.34075(15) 0.49235(14) 0.0325(5) Uani 1 1 d . . .
C3 C -0.0886(3) 0.36576(15) 0.45945(15) 0.0377(5) Uani 1 1 d . . .
H3 H -0.1269 0.3678 0.3900 0.045 Uiso 1 1 calc R . .
C4 C -0.2008(3) 0.38761(17) 0.52826(17) 0.0452(6) Uani 1 1 d . . .
H4 H -0.3140 0.4050 0.5054 0.054 Uiso 1 1 calc R . .
C5 C -0.1449(3) 0.38364(17) 0.63135(18) 0.0493(6) Uani 1 1 d . . .
H5 H -0.2206 0.3976 0.6781 0.059 Uiso 1 1 calc R . .
C6 C 0.0243(3) 0.35889(16) 0.66519(16) 0.0448(6) Uani 1 1 d . . .
H6 H 0.0616 0.3568 0.7348 0.054 Uiso 1 1 calc R . .
C7 C 0.1389(3) 0.33715(15) 0.59657(14) 0.0352(5) Uani 1 1 d . . .
C8 C 0.3254(3) 0.31152(17) 0.62992(14) 0.0419(5) Uani 1 1 d . . .
H8 H 0.3876 0.3816 0.6390 0.050 Uiso 1 1 calc R . .
C9 C 0.3955(3) 0.24681(17) 0.54578(15) 0.0403(5) Uani 1 1 d . . .
H9 H 0.5181 0.2353 0.5660 0.048 Uiso 1 1 calc R . .
C10 C 0.3143(2) 0.13624(16) 0.51823(14) 0.0342(5) Uani 1 1 d . . .
C11 C 0.3494(3) 0.04219(17) 0.57813(15) 0.0425(5) Uani 1 1 d . . .
H11 H 0.4198 0.0474 0.6400 0.051 Uiso 1 1 calc R . .
C12 C 0.2808(3) -0.05814(17) 0.54640(15) 0.0441(5) Uani 1 1 d . . .
H12 H 0.3027 -0.1198 0.5879 0.053 Uiso 1 1 calc R . .
C13 C 0.1793(3) -0.06859(17) 0.45311(15) 0.0401(5) Uani 1 1 d . . .
H13 H 0.1353 -0.1371 0.4318 0.048 Uiso 1 1 calc R . .
C14 C 0.1438(2) 0.02298(16) 0.39221(13) 0.0331(5) Uani 1 1 d . . .
C15 C 0.2082(2) 0.12550(15) 0.42681(13) 0.0313(4) Uani 1 1 d . . .
C16 C -0.0154(3) -0.07971(18) 0.25858(17) 0.0550(6) Uani 1 1 d . . .
H16A H 0.0775 -0.1308 0.2584 0.083 Uiso 1 1 calc R . .
H16B H -0.0709 -0.0699 0.1903 0.083 Uiso 1 1 calc R . .
H16C H -0.0959 -0.1082 0.3005 0.083 Uiso 1 1 calc R . .
H3A H 0.432(4) 0.285(2) 0.762(2) 0.085(10) Uiso 1 1 d . . .

loop_
_atom_site_aniso_label
_atom_site_aniso_U_11
_atom_site_aniso_U_22
_atom_site_aniso_U_33
_atom_site_aniso_U_23
_atom_site_aniso_U_13
_atom_site_aniso_U_12
O1 0.0469(9) 0.0302(7) 0.0292(7) 0.0023(6) -0.0006(6) 0.0010(6)
O2 0.0369(8) 0.0444(8) 0.0433(8) 0.0070(7) 0.0024(6) -0.0080(6)
O3 0.0626(11) 0.0586(10) 0.0362(8) 0.0059(7) -0.0168(8) -0.0132(9)
O4 0.0544(9) 0.0367(8) 0.0337(8) -0.0012(6) -0.0035(7) -0.0071(7)
C1 0.0395(12) 0.0294(11) 0.0327(10) 0.0042(8) -0.0025(9) -0.0046(9)
C2 0.0403(12) 0.0224(9) 0.0332(10) 0.0006(8) -0.0014(9) -0.0049(8)
C3 0.0422(12) 0.0296(11) 0.0389(11) 0.0022(9) -0.0041(10) -0.0014(9)
C4 0.0405(13) 0.0356(12) 0.0599(15) 0.0020(10) 0.0073(11) 0.0012(9)
C5 0.0582(15) 0.0386(12) 0.0549(14) -0.0026(11) 0.0210(12) 0.0024(11)
C6 0.0670(16) 0.0356(12) 0.0318(11) -0.0028(9) 0.0065(11) -0.0018(11)
C7 0.0452(12) 0.0247(10) 0.0340(11) -0.0017(8) -0.0017(9) -0.0054(9)
C8 0.0506(14) 0.0357(12) 0.0354(11) 0.0016(9) -0.0098(10) -0.0107(10)
C9 0.0333(12) 0.0452(12) 0.0397(11) 0.0076(9) -0.0059(9) -0.0046(9)
C10 0.0305(11) 0.0379(12) 0.0340(10) 0.0003(9) 0.0030(8) 0.0027(8)
C11 0.0425(13) 0.0479(13) 0.0348(11) 0.0051(10) -0.0029(9) 0.0068(10)
C12 0.0519(14) 0.0377(12) 0.0422(12) 0.0102(10) 0.0041(10) 0.0086(10)
C13 0.0466(13) 0.0316(11) 0.0427(12) 0.0004(9) 0.0081(10) 0.0015(9)
C14 0.0349(11) 0.0362(11) 0.0288(10) 0.0000(8) 0.0070(9) 0.0016(9)
C15 0.0314(11) 0.0327(11) 0.0304(10) 0.0038(8) 0.0059(8) 0.0036(8)
C16 0.0725(17) 0.0441(13) 0.0459(13) -0.0070(11) -0.0021(12) -0.0144(12)

loop_
_atom_type_symbol
_atom_type_description
_atom_type_scat_dispersion_real
_atom_type_scat_dispersion_imag
_atom_type_scat_source
C C 0.0033 0.0016 'International Tables Vol C Tables 4.2.6.8 and 6.1.1.4'
H H 0.0000 0.0000 'International Tables Vol C Tables 4.2.6.8 and 6.1.1.4'
O O 0.0106 0.0060 'International Tables Vol C Tables 4.2.6.8 and 6.1.1.4'

loop_
_geom_angle_atom_site_label_1
_geom_angle_atom_site_label_2
_geom_angle_atom_site_label_3
_geom_angle
_geom_angle_site_symmetry_1
_geom_angle_site_symmetry_3
_geom_angle_publ_flag
C15 O1 C1 111.89(13) . . ?
C1 O2 C9 109.12(14) . . ?
C14 O4 C16 116.97(15) . . ?
O2 C1 O1 109.44(15) . . ?
O2 C1 C2 113.27(15) . . ?
O1 C1 C2 110.92(15) . . ?
C3 C2 C7 119.94(19) . . ?
C3 C2 C1 119.82(17) . . ?
C7 C2 C1 120.24(18) . . ?
C4 C3 C2 120.79(19) . . ?
C3 C4 C5 119.8(2) . . ?
C4 C5 C6 120.0(2) . . ?
C5 C6 C7 120.8(2) . . ?
C6 C7 C2 118.72(19) . . ?
C6 C7 C8 122.69(18) . . ?
C2 C7 C8 118.58(19) . . ?
O3 C8 C7 111.13(18) . . ?
O3 C8 C9 112.29(17) . . ?
C7 C8 C9 108.92(15) . . ?
O2 C9 C10 109.54(15) . . ?
O2 C9 C8 105.53(16) . . ?
C10 C9 C8 116.74(17) . . ?
C15 C10 C11 118.22(18) . . ?
C15 C10 C9 118.95(17) . . ?
C11 C10 C9 122.71(17) . . ?
C12 C11 C10 120.47(18) . . ?
C11 C12 C13 120.79(19) . . ?
C14 C13 C12 119.79(19) . . ?
O4 C14 C13 125.75(18) . . ?
O4 C14 C15 115.16(16) . . ?
C13 C14 C15 119.09(17) . . ?
O1 C15 C10 122.22(17) . . ?
O1 C15 C14 116.24(15) . . ?
C10 C15 C14 121.54(17) . . ?

loop_
_geom_bond_atom_site_label_1
_geom_bond_atom_site_label_2
_geom_bond_distance
_geom_bond_site_symmetry_2
_geom_bond_publ_flag
O1 C15 1.384(2) . ?
O1 C1 1.436(2) . ?
O2 C1 1.403(2) . ?
O2 C9 1.445(2) . ?
O3 C8 1.422(2) . ?
O4 C14 1.369(2) . ?
O4 C16 1.427(2) . ?
C1 C2 1.515(3) . ?
C2 C3 1.384(3) . ?
C2 C7 1.398(3) . ?
C3 C4 1.376(3) . ?
C4 C5 1.380(3) . ?
C5 C6 1.386(3) . ?
C6 C7 1.388(3) . ?
C7 C8 1.513(3) . ?
C8 C9 1.524(3) . ?
C9 C10 1.510(3) . ?
C10 C15 1.386(3) . ?
C10 C11 1.395(3) . ?
C11 C12 1.374(3) . ?
C12 C13 1.388(3) . ?
C13 C14 1.379(3) . ?
C14 C15 1.397(3) . ?

loop_
_geom_torsion_atom_site_label_1
_geom_torsion_atom_site_label_2
_geom_torsion_atom_site_label_3
_geom_torsion_atom_site_label_4
_geom_torsion
_geom_torsion_site_symmetry_1
_geom_torsion_site_symmetry_2
_geom_torsion_site_symmetry_3
_geom_torsion_site_symmetry_4
_geom_torsion_publ_flag
C9 O2 C1 O1 -73.48(18) . . . . ?
C9 O2 C1 C2 50.8(2) . . . . ?
C15 O1 C1 O2 52.81(19) . . . . ?
C15 O1 C1 C2 -72.88(19) . . . . ?
O2 C1 C2 C3 166.65(16) . . . . ?
O1 C1 C2 C3 -69.8(2) . . . . ?
O2 C1 C2 C7 -13.1(2) . . . . ?
O1 C1 C2 C7 110.46(18) . . . . ?
C7 C2 C3 C4 0.2(3) . . . . ?
C1 C2 C3 C4 -179.50(18) . . . . ?
C2 C3 C4 C5 -0.6(3) . . . . ?
C3 C4 C5 C6 0.7(3) . . . . ?
C4 C5 C6 C7 -0.4(3) . . . . ?
C5 C6 C7 C2 0.1(3) . . . . ?
C5 C6 C7 C8 179.01(19) . . . . ?
C3 C2 C7 C6 0.1(3) . . . . ?
C1 C2 C7 C6 179.77(17) . . . . ?
C3 C2 C7 C8 -178.94(17) . . . . ?
C1 C2 C7 C8 0.8(3) . . . . ?
C6 C7 C8 O3 32.3(3) . . . . ?
C2 C7 C8 O3 -148.69(17) . . . . ?
C6 C7 C8 C9 156.56(18) . . . . ?
C2 C7 C8 C9 -24.5(2) . . . . ?
C1 O2 C9 C10 50.4(2) . . . . ?
C1 O2 C9 C8 -76.07(18) . . . . ?
O3 C8 C9 O2 -176.21(15) . . . . ?
C7 C8 C9 O2 60.3(2) . . . . ?
O3 C8 C9 C10 61.9(2) . . . . ?
C7 C8 C9 C10 -61.7(2) . . . . ?
O2 C9 C10 C15 -12.4(3) . . . . ?
C8 C9 C10 C15 107.4(2) . . . . ?
O2 C9 C10 C11 163.59(18) . . . . ?
C8 C9 C10 C11 -76.6(2) . . . . ?
C15 C10 C11 C12 0.3(3) . . . . ?
C9 C10 C11 C12 -175.7(2) . . . . ?
C10 C11 C12 C13 1.8(3) . . . . ?
C11 C12 C13 C14 -1.3(3) . . . . ?
C16 O4 C14 C13 -1.9(3) . . . . ?
C16 O4 C14 C15 178.19(18) . . . . ?
C12 C13 C14 O4 178.71(19) . . . . ?
C12 C13 C14 C15 -1.3(3) . . . . ?
C1 O1 C15 C10 -13.7(2) . . . . ?
C1 O1 C15 C14 167.21(16) . . . . ?
C11 C10 C15 O1 177.96(17) . . . . ?
C9 C10 C15 O1 -5.8(3) . . . . ?
C11 C10 C15 C14 -3.0(3) . . . . ?
C9 C10 C15 C14 173.19(18) . . . . ?
O4 C14 C15 O1 2.6(2) . . . . ?
C13 C14 C15 O1 -177.38(17) . . . . ?
O4 C14 C15 C10 -176.52(17) . . . . ?
C13 C14 C15 C10 3.5(3) . . . . ?
